data_8102105
loop_
_publ_author_name
'Tatarov, E.'
'Bruhn, C.'
'Frauenrath, H.'

_publ_section_title
;
Crystal structure of (2R*,4S*)-methyl 2-isopropyl-4-methyl-3-(2-
(trimethylsilyl)ethylsulfonyl)-1,3-oxazolidine-4-carboxylate, 
C~14~H~29~NO~5~SSi
;
_journal_issue 2
_journal_name_full 'Zeitschrift f\"ur Kristallographie - New Crystal Structures'
_journal_page_first 141
_journal_page_last 142
_journal_volume 222
_journal_year 2007
_chemical_formula_moiety 'C14 H29 N O5 S Si'
_chemical_formula_structural C14H29NO5SSi
_chemical_formula_sum 'C14 H29 N O5 S Si'
_chemical_formula_weight 351.53
_chemical_melting_point 325
_space_group_IT_number 2
_symmetry_cell_setting triclinic
_symmetry_space_group_name_Hall '-P 1'
_symmetry_space_group_name_H-M 'P -1'
_atom_sites_solution_hydrogens geom
_atom_sites_solution_primary direct
_atom_sites_solution_secondary difmap
_audit_creation_method SHELXL-97
_cell_angle_alpha 107.647(8)
_cell_angle_beta 95.494(9)
_cell_angle_gamma 102.445(8)
_cell_formula_units_Z 2
_cell_length_a 6.1300(6)
_cell_length_b 11.2647(12)
_cell_length_c 15.1974(17)
_cell_measurement_reflns_used 11886
_cell_measurement_temperature 153(2)
_cell_measurement_theta_max 26.09
_cell_measurement_theta_min 1.43
_cell_volume 961.80(19)
_computing_cell_refinement X-AREA
_computing_data_collection X-AREA
_computing_data_reduction X-AREA
_computing_molecular_graphics ORTEP-3
_computing_structure_refinement SHELXL-97
_computing_structure_solution SIR97
_diffrn_ambient_temperature 153(2)
_diffrn_detector 'image plate (34 cm diameter)'
_diffrn_detector_area_resol_mean 6.67
_diffrn_detector_type STOE
_diffrn_measured_fraction_theta_full 0.991
_diffrn_measured_fraction_theta_max 0.991
_diffrn_measurement_details '360 frames, detector distance = 130 mm'
_diffrn_measurement_device '2-circle goniometer'
_diffrn_measurement_device_type 'Stoe IPDS II'
_diffrn_measurement_method 'rotation method'
_diffrn_radiation_collimation '0.5 mm diameter, multiple pinhole'
_diffrn_radiation_monochromator 'plane graphite'
_diffrn_radiation_polarisn_norm 0
_diffrn_radiation_type 'Mo K\a'
_diffrn_radiation_wavelength 0.71073
_diffrn_reflns_av_R_equivalents 0.0513
_diffrn_reflns_av_sigmaI/netI 0.0406
_diffrn_reflns_limit_h_max 7
_diffrn_reflns_limit_h_min -7
_diffrn_reflns_limit_k_max 13
_diffrn_reflns_limit_k_min -13
_diffrn_reflns_limit_l_max 18
_diffrn_reflns_limit_l_min -18
_diffrn_reflns_number 12527
_diffrn_reflns_theta_full 25.00
_diffrn_reflns_theta_max 25.00
_diffrn_reflns_theta_min 1.43
_diffrn_source 'sealed X-ray tube, 12 x 0.4 mm long-fine focus'
_diffrn_source_current 30
_diffrn_source_power 1.50
_diffrn_source_voltage 50
_diffrn_standards_decay_% none
_exptl_absorpt_coefficient_mu 0.250
_exptl_absorpt_correction_T_max 0.9963
_exptl_absorpt_correction_T_min 0.9003
_exptl_absorpt_correction_type integration
_exptl_absorpt_process_details 'X-red ver. 1.06 (Stoe & Cie. 2004)'
_exptl_crystal_colour colorless
_exptl_crystal_density_diffrn 1.214
_exptl_crystal_density_method 'not measured'
_exptl_crystal_description needle
_exptl_crystal_F_000 380
_exptl_crystal_size_max 0.43
_exptl_crystal_size_mid 0.06
_exptl_crystal_size_min 0.02
_refine_diff_density_max 0.598
_refine_diff_density_min -0.742
_refine_diff_density_rms 0.07
_refine_ls_extinction_method none
_refine_ls_goodness_of_fit_ref 1.014
_refine_ls_hydrogen_treatment constr
_refine_ls_matrix_type full
_refine_ls_number_parameters 206
_refine_ls_number_reflns 3358
_refine_ls_number_restraints 0
_refine_ls_restrained_S_all 1.014
_refine_ls_R_factor_all 0.0586
_refine_ls_R_factor_gt 0.0456
_refine_ls_shift/su_max 0.000
_refine_ls_shift/su_mean 0.000
_refine_ls_structure_factor_coef Fsqd
_refine_ls_weighting_details 'calc w=1/[\s^2^(Fo^2^)+(0.1066P)^2^+0.0000P] where P=(Fo^2^+2Fc^2^)/3'
_refine_ls_weighting_scheme calc
_refine_ls_wR_factor_gt 0.1404
_refine_ls_wR_factor_ref 0.1464
_reflns_number_gt 2613
_reflns_number_total 3358
_reflns_threshold_expression >2sigma(I)
_cod_data_source_file 1267-1984.cff
_cod_data_source_block i0233
_cod_original_cell_volume 961.80(18)
_cod_original_formula_sum 'C14 H29 N1 O5 S1 Si1'
_cod_database_code 8102105

loop_
_symmetry_equiv_pos_as_xyz
'x, y, z'
'-x, -y, -z'

loop_
_atom_site_label
_atom_site_type_symbol
_atom_site_fract_x
_atom_site_fract_y
_atom_site_fract_z
_atom_site_U_iso_or_equiv
_atom_site_adp_type
_atom_site_occupancy
_atom_site_symmetry_multiplicity
_atom_site_Wyckoff_symbol
_atom_site_calc_flag
_atom_site_refinement_flags
_atom_site_disorder_assembly
_atom_site_disorder_group
C1 C 0.2045(5) 0.2850(3) 0.36399(19) 0.0363(6) Uani 1 2 i d . . .
C2 C 0.1096(5) 0.3830(3) 0.3316(2) 0.0397(6) Uani 1 2 i d . . .
H2B H -0.0540 0.3704 0.3347 0.048 Uiso 1 2 i calc R . .
H2A H 0.1913 0.4724 0.3707 0.048 Uiso 1 2 i calc R . .
C3 C 0.1535(4) 0.2260(2) 0.19749(19) 0.0331(6) Uani 1 2 i d . . .
H3A H 0.3068 0.2236 0.1808 0.040 Uiso 1 2 i calc R . .
C4 C -0.0260(5) 0.1560(3) 0.10991(19) 0.0351(6) Uani 1 2 i d . . .
H4A H -0.0229 0.0633 0.0878 0.042 Uiso 1 2 i calc R . .
C5 C -0.2640(5) 0.1617(3) 0.1265(2) 0.0432(7) Uani 1 2 i d . . .
H5A H -0.2750 0.2510 0.1426 0.052 Uiso 1 2 i calc R . .
H5B H -0.2979 0.1297 0.1782 0.052 Uiso 1 2 i calc R . .
H5C H -0.3731 0.1079 0.0695 0.052 Uiso 1 2 i calc R . .
C6 C 0.0388(6) 0.2134(3) 0.0333(2) 0.0485(8) Uani 1 2 i d . . .
H6A H 0.1857 0.1999 0.0187 0.058 Uiso 1 2 i calc R . .
H6B H 0.0492 0.3061 0.0557 0.058 Uiso 1 2 i calc R . .
H6C H -0.0772 0.1710 -0.0233 0.058 Uiso 1 2 i calc R . .
C7 C 0.4616(5) 0.3298(3) 0.3899(2) 0.0495(8) Uani 1 2 i d . . .
H7C H 0.5216 0.2582 0.3959 0.059 Uiso 1 2 i calc R . .
H7B H 0.5048 0.4012 0.4496 0.059 Uiso 1 2 i calc R . .
H7A H 0.5242 0.3590 0.3408 0.059 Uiso 1 2 i calc R . .
C8 C 0.0962(5) 0.2633(3) 0.4459(2) 0.0429(7) Uani 1 2 i d . . .
C9 C -0.2052(6) 0.1426(4) 0.4941(2) 0.0599(9) Uani 1 2 i d . . .
H9A H -0.2264 0.2211 0.5386 0.072 Uiso 1 2 i calc R . .
H9B H -0.1069 0.1055 0.5268 0.072 Uiso 1 2 i calc R . .
H9C H -0.3527 0.0801 0.4675 0.072 Uiso 1 2 i calc R . .
C10 C -0.1122(4) -0.0729(2) 0.23485(19) 0.0318(6) Uani 1 2 i d . . .
H10A H -0.2057 -0.0426 0.2824 0.038 Uiso 1 2 i calc R . .
H10B H -0.1839 -0.0716 0.1741 0.038 Uiso 1 2 i calc R . .
C11 C -0.1042(4) -0.2104(2) 0.2262(2) 0.0339(6) Uani 1 2 i d . . .
H11B H -0.0169 -0.2087 0.2851 0.041 Uiso 1 2 i calc R . .
H11A H -0.0209 -0.2419 0.1750 0.041 Uiso 1 2 i calc R . .
C12 C -0.5419(5) -0.2791(3) 0.3013(2) 0.0452(7) Uani 1 2 i d . . .
H12A H -0.5654 -0.1937 0.3076 0.054 Uiso 1 2 i calc R . .
H12B H -0.4518 -0.2755 0.3593 0.054 Uiso 1 2 i calc R . .
H12C H -0.6891 -0.3416 0.2893 0.054 Uiso 1 2 i calc R . .
C13 C -0.5603(6) -0.3351(3) 0.0917(2) 0.0510(8) Uani 1 2 i d . . .
H13A H -0.4814 -0.3637 0.0392 0.061 Uiso 1 2 i calc R . .
H13B H -0.5795 -0.2490 0.0976 0.061 Uiso 1 2 i calc R . .
H13C H -0.7094 -0.3956 0.0804 0.061 Uiso 1 2 i calc R . .
C14 C -0.3293(5) -0.4871(3) 0.1921(3) 0.0498(8) Uani 1 2 i d . . .
H14A H -0.2486 -0.4826 0.2523 0.060 Uiso 1 2 i calc R . .
H14B H -0.2351 -0.5076 0.1438 0.060 Uiso 1 2 i calc R . .
H14C H -0.4723 -0.5543 0.1746 0.060 Uiso 1 2 i calc R . .
N1 N 0.1234(4) 0.1743(2) 0.27562(15) 0.0306(5) Uani 1 2 i d . . .
O1 O 0.1464(3) 0.35696(18) 0.23701(14) 0.0393(5) Uani 1 2 i d . . .
O2 O 0.1797(5) 0.3251(3) 0.52588(16) 0.0712(8) Uani 1 2 i d . . .
O3 O -0.1006(3) 0.1739(2) 0.41939(13) 0.0413(5) Uani 1 2 i d . . .
O4 O 0.2561(3) 0.03886(19) 0.36044(14) 0.0409(5) Uani 1 2 i d . . .
O5 O 0.2894(3) -0.00599(19) 0.19378(15) 0.0412(5) Uani 1 2 i d . . .
SI1 S -0.38962(12) -0.32897(7) 0.20238(5) 0.0395(2) Uani 1 2 i d . . .
S1 Si 0.16467(10) 0.03191(6) 0.26788(5) 0.0239(2) Uani 1 2 i d . . .

loop_
_atom_site_aniso_label
_atom_site_aniso_U_11
_atom_site_aniso_U_22
_atom_site_aniso_U_33
_atom_site_aniso_U_23
_atom_site_aniso_U_13
_atom_site_aniso_U_12
C1 0.0383(14) 0.0305(13) 0.0375(14) 0.0102(11) 0.0031(11) 0.0066(11)
C2 0.0466(16) 0.0324(14) 0.0419(15) 0.0128(12) 0.0087(12) 0.0125(12)
C3 0.0353(13) 0.0289(13) 0.0408(15) 0.0168(12) 0.0142(11) 0.0092(11)
C4 0.0433(15) 0.0323(14) 0.0353(14) 0.0159(12) 0.0119(11) 0.0123(12)
C5 0.0380(15) 0.0398(16) 0.0531(17) 0.0196(14) 0.0051(13) 0.0082(12)
C6 0.0622(19) 0.0502(18) 0.0422(17) 0.0253(15) 0.0161(14) 0.0156(15)
C7 0.0388(16) 0.0368(16) 0.064(2) 0.0117(15) -0.0052(14) 0.0037(13)
C8 0.0538(18) 0.0436(16) 0.0341(15) 0.0150(13) 0.0035(13) 0.0170(14)
C9 0.063(2) 0.088(3) 0.0428(18) 0.0368(19) 0.0218(15) 0.0227(19)
C10 0.0315(13) 0.0290(13) 0.0378(14) 0.0150(11) 0.0075(11) 0.0075(10)
C11 0.0347(13) 0.0297(13) 0.0408(14) 0.0159(12) 0.0081(11) 0.0092(11)
C12 0.0428(16) 0.0523(18) 0.0497(17) 0.0240(15) 0.0165(13) 0.0172(14)
C13 0.0496(17) 0.0536(19) 0.0454(17) 0.0174(15) -0.0002(14) 0.0066(15)
C14 0.0461(17) 0.0335(15) 0.075(2) 0.0235(16) 0.0166(15) 0.0098(13)
N1 0.0346(11) 0.0267(11) 0.0326(11) 0.0126(9) 0.0076(9) 0.0072(9)
O1 0.0488(11) 0.0276(9) 0.0453(11) 0.0164(8) 0.0128(9) 0.0097(8)
O2 0.0916(19) 0.0695(17) 0.0352(13) 0.0110(12) -0.0050(12) 0.0015(15)
O3 0.0418(11) 0.0554(13) 0.0323(10) 0.0197(9) 0.0117(8) 0.0143(10)
O4 0.0393(10) 0.0374(11) 0.0470(12) 0.0197(9) -0.0003(9) 0.0074(8)
O5 0.0406(10) 0.0333(10) 0.0556(13) 0.0187(9) 0.0171(9) 0.0122(8)
SI1 0.0396(4) 0.0355(4) 0.0464(4) 0.0178(3) 0.0096(3) 0.0091(3)
S1 0.0228(3) 0.0209(3) 0.0312(4) 0.0126(3) 0.0060(3) 0.0059(2)

loop_
_atom_type_symbol
_atom_type_description
_atom_type_scat_dispersion_real
_atom_type_scat_dispersion_imag
_atom_type_scat_source
C C 0.0033 0.0016 'International Tables Vol C Tables 4.2.6.8 and 6.1.1.4'
H H 0.0000 0.0000 'International Tables Vol C Tables 4.2.6.8 and 6.1.1.4'
N N 0.0061 0.0033 'International Tables Vol C Tables 4.2.6.8 and 6.1.1.4'
O O 0.0106 0.0060 'International Tables Vol C Tables 4.2.6.8 and 6.1.1.4'
S S 0.1246 0.1234 'International Tables Vol C Tables 4.2.6.8 and 6.1.1.4'
Si Si 0.0817 0.0704 'International Tables Vol C Tables 4.2.6.8 and 6.1.1.4'

loop_
_geom_angle_atom_site_label_1
_geom_angle_atom_site_label_2
_geom_angle_atom_site_label_3
_geom_angle
_geom_angle_site_symmetry_1
_geom_angle_site_symmetry_3
_geom_angle_publ_flag
N1 C1 C7 113.2(2) . . ?
N1 C1 C8 113.4(2) . . ?
C7 C1 C8 111.5(2) . . ?
N1 C1 C2 97.6(2) . . ?
C7 C1 C2 110.7(2) . . ?
C8 C1 C2 109.6(2) . . ?
O1 C2 C1 104.0(2) . . ?
O1 C2 H2B 111.0 . . ?
C1 C2 H2B 111.0 . . ?
O1 C2 H2A 111.0 . . ?
C1 C2 H2A 111.0 . . ?
H2B C2 H2A 109.0 . . ?
O1 C3 N1 103.5(2) . . ?
O1 C3 C4 110.9(2) . . ?
N1 C3 C4 114.5(2) . . ?
O1 C3 H3A 109.2 . . ?
N1 C3 H3A 109.2 . . ?
C4 C3 H3A 109.2 . . ?
C5 C4 C3 113.3(2) . . ?
C5 C4 C6 110.9(2) . . ?
C3 C4 C6 108.3(2) . . ?
C5 C4 H4A 108.0 . . ?
C3 C4 H4A 108.0 . . ?
C6 C4 H4A 108.0 . . ?
C4 C5 H5A 109.5 . . ?
C4 C5 H5B 109.5 . . ?
H5A C5 H5B 109.5 . . ?
C4 C5 H5C 109.5 . . ?
H5A C5 H5C 109.5 . . ?
H5B C5 H5C 109.5 . . ?
C4 C6 H6A 109.5 . . ?
C4 C6 H6B 109.5 . . ?
H6A C6 H6B 109.5 . . ?
C4 C6 H6C 109.5 . . ?
H6A C6 H6C 109.5 . . ?
H6B C6 H6C 109.5 . . ?
C1 C7 H7C 109.5 . . ?
C1 C7 H7B 109.5 . . ?
H7C C7 H7B 109.5 . . ?
C1 C7 H7A 109.5 . . ?
H7C C7 H7A 109.5 . . ?
H7B C7 H7A 109.5 . . ?
O2 C8 O3 124.3(3) . . ?
O2 C8 C1 122.2(3) . . ?
O3 C8 C1 113.5(2) . . ?
O3 C9 H9A 109.5 . . ?
O3 C9 H9B 109.5 . . ?
H9A C9 H9B 109.5 . . ?
O3 C9 H9C 109.5 . . ?
H9A C9 H9C 109.5 . . ?
H9B C9 H9C 109.5 . . ?
C11 C10 S1 110.70(18) . . ?
C11 C10 H10A 109.5 . . ?
S1 C10 H10A 109.5 . . ?
C11 C10 H10B 109.5 . . ?
S1 C10 H10B 109.5 . . ?
H10A C10 H10B 108.1 . . ?
C10 C11 SI1 115.02(18) . . ?
C10 C11 H11B 108.5 . . ?
SI1 C11 H11B 108.5 . . ?
C10 C11 H11A 108.5 . . ?
SI1 C11 H11A 108.5 . . ?
H11B C11 H11A 107.5 . . ?
SI1 C12 H12A 109.5 . . ?
SI1 C12 H12B 109.5 . . ?
H12A C12 H12B 109.5 . . ?
SI1 C12 H12C 109.5 . . ?
H12A C12 H12C 109.5 . . ?
H12B C12 H12C 109.5 . . ?
SI1 C13 H13A 109.5 . . ?
SI1 C13 H13B 109.5 . . ?
H13A C13 H13B 109.5 . . ?
SI1 C13 H13C 109.5 . . ?
H13A C13 H13C 109.5 . . ?
H13B C13 H13C 109.5 . . ?
SI1 C14 H14A 109.5 . . ?
SI1 C14 H14B 109.5 . . ?
H14A C14 H14B 109.5 . . ?
SI1 C14 H14C 109.5 . . ?
H14A C14 H14C 109.5 . . ?
H14B C14 H14C 109.5 . . ?
C1 N1 C3 107.0(2) . . ?
C1 N1 S1 121.01(17) . . ?
C3 N1 S1 120.52(18) . . ?
C3 O1 C2 110.19(19) . . ?
C8 O3 C9 116.1(2) . . ?
C12 SI1 C14 110.65(15) . . ?
C12 SI1 C13 109.57(15) . . ?
C14 SI1 C13 111.35(16) . . ?
C12 SI1 C11 109.60(14) . . ?
C14 SI1 C11 105.72(13) . . ?
C13 SI1 C11 109.89(13) . . ?
O5 S1 O4 118.60(13) . . ?
O5 S1 N1 109.08(11) . . ?
O4 S1 N1 107.18(12) . . ?
O5 S1 C10 108.48(13) . . ?
O4 S1 C10 108.51(12) . . ?
N1 S1 C10 104.03(11) . . ?

loop_
_geom_bond_atom_site_label_1
_geom_bond_atom_site_label_2
_geom_bond_distance
_geom_bond_site_symmetry_2
_geom_bond_publ_flag
C1 N1 1.482(3) . ?
C1 C7 1.520(4) . ?
C1 C8 1.524(4) . ?
C1 C2 1.533(4) . ?
C2 O1 1.428(3) . ?
C2 H2B 0.9900 . ?
C2 H2A 0.9900 . ?
C3 O1 1.426(3) . ?
C3 N1 1.483(3) . ?
C3 C4 1.521(4) . ?
C3 H3A 1.0000 . ?
C4 C5 1.516(4) . ?
C4 C6 1.538(4) . ?
C4 H4A 1.0000 . ?
C5 H5A 0.9800 . ?
C5 H5B 0.9800 . ?
C5 H5C 0.9800 . ?
C6 H6A 0.9800 . ?
C6 H6B 0.9800 . ?
C6 H6C 0.9800 . ?
C7 H7C 0.9800 . ?
C7 H7B 0.9800 . ?
C7 H7A 0.9800 . ?
C8 O2 1.199(4) . ?
C8 O3 1.330(4) . ?
C9 O3 1.453(3) . ?
C9 H9A 0.9800 . ?
C9 H9B 0.9800 . ?
C9 H9C 0.9800 . ?
C10 C11 1.526(3) . ?
C10 S1 1.772(3) . ?
C10 H10A 0.9900 . ?
C10 H10B 0.9900 . ?
C11 SI1 1.885(3) . ?
C11 H11B 0.9900 . ?
C11 H11A 0.9900 . ?
C12 SI1 1.852(3) . ?
C12 H12A 0.9800 . ?
C12 H12B 0.9800 . ?
C12 H12C 0.9800 . ?
C13 SI1 1.868(3) . ?
C13 H13A 0.9800 . ?
C13 H13B 0.9800 . ?
C13 H13C 0.9800 . ?
C14 SI1 1.860(3) . ?
C14 H14A 0.9800 . ?
C14 H14B 0.9800 . ?
C14 H14C 0.9800 . ?
N1 S1 1.648(2) . ?
O4 S1 1.436(2) . ?
O5 S1 1.431(2) . ?
